data_4128153
loop_
_publ_author_name
'Feng, Zhengao'
'Allred, Tyler K.'
'Hurlow, Evan E.'
'Harran, Patrick G.'

_publ_section_title
;
 Anomalous Chromophore Disruption Enables an Eight-Step Synthesis and
 Stereochemical Reassignment of (+)-Marineosin A.
;
_journal_issue 6
_journal_name_full 'Journal of the American Chemical Society'
_journal_page_first 2274
_journal_page_last 2278
_journal_paper_doi 10.1021/jacs.9b00396
_journal_volume 141
_journal_year 2019
_chemical_formula_moiety 'C13 H21 N O2'
_chemical_formula_sum 'C13 H21 N O2'
_chemical_formula_weight 223.31
_space_group_crystal_system monoclinic
_space_group_IT_number 14
_space_group_name_Hall '-P 2yn'
_space_group_name_H-M_alt 'P 1 21/n 1'
_symmetry_space_group_name_Hall '-P 2yn'
_symmetry_space_group_name_H-M 'P 1 21/n 1'
_atom_sites_solution_hydrogens geom
_audit_creation_method SHELXL-2014/6
_cell_angle_alpha 90
_cell_angle_beta 98.8330(10)
_cell_angle_gamma 90
_cell_formula_units_Z 4
_cell_length_a 9.7653(9)
_cell_length_b 9.7181(9)
_cell_length_c 13.3075(12)
_cell_measurement_reflns_used 9877
_cell_measurement_temperature 100(2)
_cell_measurement_theta_max 30.82
_cell_measurement_theta_min 2.61
_cell_volume 1247.9(2)
_computing_cell_refinement 'Bruker SAINT'
_computing_data_collection 'Bruker APEX2'
_computing_data_reduction 'Bruker SAINT'
_computing_molecular_graphics 'Bruker SHELXTL'
_computing_publication_material 'Bruker SHELXTL'
_computing_structure_refinement 'SHELXL-2014/6 (Sheldrick, 2014)'
_computing_structure_solution 'SHELXS-97 (Sheldrick 2008)'
_diffrn_ambient_temperature 100(2)
_diffrn_detector_area_resol_mean 8.3333
_diffrn_measured_fraction_theta_full 1.000
_diffrn_measured_fraction_theta_max 0.945
_diffrn_measurement_device_type 'Bruker APEX-II CCD'
_diffrn_measurement_method '\f and \w scans'
_diffrn_radiation_type MoK\a
_diffrn_radiation_wavelength 0.71073
_diffrn_reflns_av_R_equivalents 0.0224
_diffrn_reflns_av_unetI/netI 0.0135
_diffrn_reflns_Laue_measured_fraction_full 1.000
_diffrn_reflns_Laue_measured_fraction_max 0.945
_diffrn_reflns_limit_h_max 13
_diffrn_reflns_limit_h_min -13
_diffrn_reflns_limit_k_max 13
_diffrn_reflns_limit_k_min -13
_diffrn_reflns_limit_l_max 19
_diffrn_reflns_limit_l_min -18
_diffrn_reflns_number 18951
_diffrn_reflns_point_group_measured_fraction_full 1.000
_diffrn_reflns_point_group_measured_fraction_max 0.945
_diffrn_reflns_theta_full 25.242
_diffrn_reflns_theta_max 30.916
_diffrn_reflns_theta_min 2.419
_diffrn_source 'Sealed Mo X-Ray Tube'
_exptl_absorpt_coefficient_mu 0.079
_exptl_absorpt_correction_T_max 0.75
_exptl_absorpt_correction_T_min 0.70
_exptl_absorpt_correction_type multi-scan
_exptl_absorpt_process_details 'SADABS V2014/2 (Bruker AXS Inc.)'
_exptl_crystal_colour yellow
_exptl_crystal_density_diffrn 1.189
_exptl_crystal_description block
_exptl_crystal_F_000 488
_exptl_crystal_size_max 0.400
_exptl_crystal_size_mid 0.300
_exptl_crystal_size_min 0.200
_refine_diff_density_max 0.360
_refine_diff_density_min -0.341
_refine_diff_density_rms 0.090
_refine_ls_extinction_method none
_refine_ls_goodness_of_fit_ref 1.072
_refine_ls_hydrogen_treatment constr
_refine_ls_matrix_type full
_refine_ls_number_parameters 145
_refine_ls_number_reflns 3718
_refine_ls_number_restraints 0
_refine_ls_restrained_S_all 1.072
_refine_ls_R_factor_all 0.0454
_refine_ls_R_factor_gt 0.0433
_refine_ls_shift/su_max 0.000
_refine_ls_shift/su_mean 0.000
_refine_ls_structure_factor_coef Fsqd
_refine_ls_weighting_details 'w=1/[\s^2^(Fo^2^)+(0.0664P)^2^+0.3163P] where P=(Fo^2^+2Fc^2^)/3'
_refine_ls_weighting_scheme calc
_refine_ls_wR_factor_gt 0.1111
_refine_ls_wR_factor_ref 0.1133
_reflns_Friedel_coverage 0.000
_reflns_number_gt 3468
_reflns_number_total 3718
_reflns_threshold_expression 'I > 2\s(I)'
_cod_data_source_file ja9b00396_si_003.cif
_cod_data_source_block mo_har1704s_a
_cod_database_code 4128153
_shelx_space_group_comment
; 
The symmetry employed for this shelxl refinement is uniquely defined 
by the following loop, which should always be used as a source of 
symmetry information in preference to the above space-group names. 
They are only intended as comments. 
;
_shelx_estimated_absorpt_t_min 0.969
_shelx_estimated_absorpt_t_max 0.984
_shelxl_version_number 2014/6

loop_
_space_group_symop_operation_xyz
'x, y, z'
'-x+1/2, y+1/2, -z+1/2'
'-x, -y, -z'
'x-1/2, -y-1/2, z-1/2'

loop_
_atom_site_label
_atom_site_type_symbol
_atom_site_fract_x
_atom_site_fract_y
_atom_site_fract_z
_atom_site_U_iso_or_equiv
_atom_site_adp_type
_atom_site_occupancy
_atom_site_site_symmetry_order
_atom_site_calc_flag
_atom_site_refinement_flags_posn
_atom_site_refinement_flags_adp
O1 O 0.20186(6) 0.44406(6) 0.23958(5) 0.01920(14) Uani 1 1 d . .
O2 O 0.75999(7) 0.62584(7) 0.28836(6) 0.02797(17) Uani 1 1 d . .
N1 N 0.31004(7) 0.64694(6) 0.22254(5) 0.01345(14) Uani 1 1 d . .
H1 H 0.3174 0.7343 0.2399 0.016 Uiso 1 1 calc R U
C1 C 0.21248(7) 0.56857(8) 0.25746(6) 0.01319(15) Uani 1 1 d . .
C2 C 0.11977(8) 0.64279(8) 0.32067(6) 0.01506(15) Uani 1 1 d . .
H2A H 0.0217 0.6294 0.2900 0.018 Uiso 1 1 calc R U
H2B H 0.1400 0.7426 0.3208 0.018 Uiso 1 1 calc R U
C3 C 0.14169(8) 0.58913(8) 0.43047(6) 0.01736(16) Uani 1 1 d . .
H3A H 0.0784 0.6392 0.4691 0.021 Uiso 1 1 calc R U
H3B H 0.1158 0.4906 0.4297 0.021 Uiso 1 1 calc R U
C4 C 0.28988(8) 0.60444(8) 0.48623(6) 0.01644(15) Uani 1 1 d . .
H4A H 0.2970 0.5560 0.5523 0.020 Uiso 1 1 calc R U
H4B H 0.3533 0.5579 0.4458 0.020 Uiso 1 1 calc R U
C5 C 0.33940(8) 0.75245(8) 0.50612(6) 0.01669(16) Uani 1 1 d . .
H5A H 0.2776 0.7997 0.5475 0.020 Uiso 1 1 calc R U
H5B H 0.3335 0.8018 0.4405 0.020 Uiso 1 1 calc R U
C6 C 0.48893(9) 0.75853(9) 0.56183(6) 0.01895(16) Uani 1 1 d . .
H6A H 0.5045 0.8493 0.5954 0.023 Uiso 1 1 calc R U
H6B H 0.5010 0.6873 0.6157 0.023 Uiso 1 1 calc R U
C7 C 0.59871(8) 0.73666(8) 0.49256(6) 0.01741(16) Uani 1 1 d . .
H7A H 0.6859 0.7056 0.5344 0.021 Uiso 1 1 calc R U
H7B H 0.5672 0.6628 0.4432 0.021 Uiso 1 1 calc R U
C8 C 0.62785(9) 0.86584(8) 0.43463(7) 0.01937(17) Uani 1 1 d . .
H8A H 0.6572 0.9404 0.4839 0.023 Uiso 1 1 calc R U
H8B H 0.5412 0.8956 0.3915 0.023 Uiso 1 1 calc R U
C9 C 0.74067(9) 0.84448(9) 0.36716(7) 0.02183(18) Uani 1 1 d . .
H9A H 0.7575 0.9326 0.3338 0.026 Uiso 1 1 calc R U
H9B H 0.8281 0.8170 0.4104 0.026 Uiso 1 1 calc R U
C10 C 0.70111(8) 0.73611(9) 0.28676(6) 0.01754(16) Uani 1 1 d . .
C11 C 0.58353(8) 0.77351(8) 0.20209(6) 0.01604(15) Uani 1 1 d . .
H11A H 0.5111 0.8238 0.2317 0.019 Uiso 1 1 calc R U
H11B H 0.6196 0.8359 0.1534 0.019 Uiso 1 1 calc R U
C12 C 0.51971(8) 0.65029(8) 0.14596(6) 0.01638(16) Uani 1 1 d . .
H12 H 0.5684 0.6098 0.0969 0.020 Uiso 1 1 calc R U
C13 C 0.39984(8) 0.59271(8) 0.15938(6) 0.01486(15) Uani 1 1 d . .
H13 H 0.3734 0.5097 0.1240 0.018 Uiso 1 1 calc R U

loop_
_atom_site_aniso_label
_atom_site_aniso_U_11
_atom_site_aniso_U_22
_atom_site_aniso_U_33
_atom_site_aniso_U_23
_atom_site_aniso_U_13
_atom_site_aniso_U_12
O1 0.0215(3) 0.0124(3) 0.0245(3) -0.0029(2) 0.0062(2) -0.0042(2)
O2 0.0209(3) 0.0262(3) 0.0353(4) -0.0025(3) -0.0009(3) 0.0091(3)
N1 0.0129(3) 0.0115(3) 0.0167(3) -0.0010(2) 0.0045(2) -0.0010(2)
C1 0.0120(3) 0.0136(3) 0.0137(3) -0.0002(2) 0.0012(2) -0.0013(2)
C2 0.0131(3) 0.0156(3) 0.0171(3) 0.0003(2) 0.0044(3) 0.0000(2)
C3 0.0190(4) 0.0171(3) 0.0171(3) 0.0014(3) 0.0066(3) -0.0022(3)
C4 0.0207(4) 0.0134(3) 0.0154(3) 0.0014(3) 0.0032(3) 0.0014(3)
C5 0.0184(4) 0.0136(3) 0.0179(3) -0.0014(3) 0.0024(3) 0.0021(3)
C6 0.0218(4) 0.0182(4) 0.0156(3) -0.0031(3) -0.0011(3) 0.0024(3)
C7 0.0173(3) 0.0133(3) 0.0206(4) -0.0015(3) -0.0006(3) 0.0017(3)
C8 0.0222(4) 0.0118(3) 0.0225(4) -0.0019(3) -0.0014(3) -0.0001(3)
C9 0.0175(4) 0.0194(4) 0.0273(4) 0.0006(3) -0.0007(3) -0.0062(3)
C10 0.0113(3) 0.0193(4) 0.0224(4) 0.0024(3) 0.0038(3) -0.0013(3)
C11 0.0130(3) 0.0159(3) 0.0195(3) 0.0023(3) 0.0035(3) 0.0000(3)
C12 0.0145(3) 0.0180(3) 0.0173(3) -0.0003(3) 0.0047(3) 0.0020(3)
C13 0.0150(3) 0.0148(3) 0.0151(3) -0.0017(2) 0.0034(2) 0.0010(2)

loop_
_atom_type_symbol
_atom_type_description
_atom_type_scat_dispersion_real
_atom_type_scat_dispersion_imag
_atom_type_scat_source
C C 0.0033 0.0016 'International Tables Vol C Tables 4.2.6.8 and 6.1.1.4'
H H 0.0000 0.0000 'International Tables Vol C Tables 4.2.6.8 and 6.1.1.4'
N N 0.0061 0.0033 'International Tables Vol C Tables 4.2.6.8 and 6.1.1.4'
O O 0.0106 0.0060 'International Tables Vol C Tables 4.2.6.8 and 6.1.1.4'

loop_
_geom_angle_atom_site_label_1
_geom_angle_atom_site_label_2
_geom_angle_atom_site_label_3
_geom_angle
C1 N1 C13 121.97(7)
C1 N1 H1 119.0
C13 N1 H1 119.0
O1 C1 N1 121.80(7)
O1 C1 C2 122.39(7)
N1 C1 C2 115.81(7)
C1 C2 C3 111.10(6)
C1 C2 H2A 109.4
C3 C2 H2A 109.4
C1 C2 H2B 109.4
C3 C2 H2B 109.4
H2A C2 H2B 108.0
C4 C3 C2 114.34(6)
C4 C3 H3A 108.7
C2 C3 H3A 108.7
C4 C3 H3B 108.7
C2 C3 H3B 108.7
H3A C3 H3B 107.6
C5 C4 C3 115.25(7)
C5 C4 H4A 108.5
C3 C4 H4A 108.5
C5 C4 H4B 108.5
C3 C4 H4B 108.5
H4A C4 H4B 107.5
C4 C5 C6 111.87(6)
C4 C5 H5A 109.2
C6 C5 H5A 109.2
C4 C5 H5B 109.2
C6 C5 H5B 109.2
H5A C5 H5B 107.9
C7 C6 C5 113.95(7)
C7 C6 H6A 108.8
C5 C6 H6A 108.8
C7 C6 H6B 108.8
C5 C6 H6B 108.8
H6A C6 H6B 107.7
C8 C7 C6 113.12(7)
C8 C7 H7A 109.0
C6 C7 H7A 109.0
C8 C7 H7B 109.0
C6 C7 H7B 109.0
H7A C7 H7B 107.8
C7 C8 C9 112.98(7)
C7 C8 H8A 109.0
C9 C8 H8A 109.0
C7 C8 H8B 109.0
C9 C8 H8B 109.0
H8A C8 H8B 107.8
C10 C9 C8 112.32(7)
C10 C9 H9A 109.1
C8 C9 H9A 109.1
C10 C9 H9B 109.1
C8 C9 H9B 109.1
H9A C9 H9B 107.9
O2 C10 C9 122.30(8)
O2 C10 C11 121.62(8)
C9 C10 C11 116.08(7)
C12 C11 C10 112.77(7)
C12 C11 H11A 109.0
C10 C11 H11A 109.0
C12 C11 H11B 109.0
C10 C11 H11B 109.0
H11A C11 H11B 107.8
C13 C12 C11 125.16(7)
C13 C12 H12 117.4
C11 C12 H12 117.4
C12 C13 N1 124.27(7)
C12 C13 H13 117.9
N1 C13 H13 117.9

loop_
_geom_bond_atom_site_label_1
_geom_bond_atom_site_label_2
_geom_bond_distance
O1 C1 1.2345(10)
O2 C10 1.2147(11)
N1 C1 1.3564(9)
N1 C13 1.4069(9)
N1 H1 0.8800
C1 C2 1.5103(10)
C2 C3 1.5352(11)
C2 H2A 0.9900
C2 H2B 0.9900
C3 C4 1.5288(11)
C3 H3A 0.9900
C3 H3B 0.9900
C4 C5 1.5276(11)
C4 H4A 0.9900
C4 H4B 0.9900
C5 C6 1.5339(11)
C5 H5A 0.9900
C5 H5B 0.9900
C6 C7 1.5323(12)
C6 H6A 0.9900
C6 H6B 0.9900
C7 C8 1.5227(12)
C7 H7A 0.9900
C7 H7B 0.9900
C8 C9 1.5385(13)
C8 H8A 0.9900
C8 H8B 0.9900
C9 C10 1.5087(12)
C9 H9A 0.9900
C9 H9B 0.9900
C10 C11 1.5241(11)
C11 C12 1.4957(11)
C11 H11A 0.9900
C11 H11B 0.9900
C12 C13 1.3339(11)
C12 H12 0.9500
C13 H13 0.9500
